data_1563910
loop_
_publ_author_name
'Singh, Puspendra'
'Gupta, Anand K.'
'Sharma, Sagar'
'Singh, Harkesh B.'
'Butcher, Ray J.'

_publ_section_title
;
 Synthesis and characterization of N,N&#x2032;,C-bound organotellurium(IV)
 and organomercury(II) derivatives
;
_journal_name_full 'Inorganica Chimica Acta'
_journal_page_first 218
_journal_page_last 228
_journal_paper_doi 10.1016/j.ica.2018.08.016
_journal_volume 483
_journal_year 2018
_chemical_formula_moiety 'C12 H20 Br3 N2 Te, Br'
_chemical_formula_sum 'C12 H20 Br4 N2 Te'
_chemical_formula_weight 639.54
_space_group_crystal_system monoclinic
_space_group_IT_number 14
_space_group_name_Hall '-P 2ybc'
_space_group_name_H-M_alt 'P 1 21/c 1'
_atom_sites_solution_hydrogens mixed
_atom_sites_solution_primary direct
_atom_sites_solution_secondary difmap
_audit_creation_method SHELXL-2018/1
_cell_angle_alpha 90
_cell_angle_beta 102.493(5)
_cell_angle_gamma 90
_cell_formula_units_Z 4
_cell_length_a 17.1102(9)
_cell_length_b 7.9362(4)
_cell_length_c 14.0464(7)
_cell_measurement_reflns_used 4663
_cell_measurement_temperature 173(2)
_cell_measurement_theta_max 30.14
_cell_measurement_theta_min 2.95
_cell_volume 1862.20(17)
_computing_cell_refinement '<i>CrysAlisPRO</i> (Oxford Diffraction, 2010)'
_computing_data_collection '<i>CrysAlisPRO</i> (Oxford Diffraction, 2010)'
_computing_data_reduction '<i>CrysAlisRED</i> (Oxford Diffraction, 2010)'
_computing_molecular_graphics '<i>SHELXTL</i> (Bruker, 2008)'
_computing_publication_material '<i>SHELXTL</i> (Bruker, 2008)'
_computing_structure_refinement 'SHELXL-2018/1 (Sheldrick, 2015)'
_computing_structure_solution '<i>SHELXS97</i> (Sheldrick, 2008)'
_diffrn_ambient_temperature 173(2)
_diffrn_detector_area_resol_mean 16.1500
_diffrn_measured_fraction_theta_full 0.998
_diffrn_measured_fraction_theta_max 0.995
_diffrn_measurement_device_type 'Xcalibur, Eos, Gemini'
_diffrn_measurement_method ' \w scans'
_diffrn_radiation_type MoK\a
_diffrn_radiation_wavelength 0.71073
_diffrn_reflns_av_R_equivalents 0.0350
_diffrn_reflns_av_unetI/netI 0.0478
_diffrn_reflns_Laue_measured_fraction_full 0.998
_diffrn_reflns_Laue_measured_fraction_max 0.995
_diffrn_reflns_limit_h_max 17
_diffrn_reflns_limit_h_min -22
_diffrn_reflns_limit_k_max 9
_diffrn_reflns_limit_k_min -10
_diffrn_reflns_limit_l_max 18
_diffrn_reflns_limit_l_min -18
_diffrn_reflns_number 10330
_diffrn_reflns_point_group_measured_fraction_full 0.998
_diffrn_reflns_point_group_measured_fraction_max 0.995
_diffrn_reflns_theta_full 25.242
_diffrn_reflns_theta_max 28.282
_diffrn_reflns_theta_min 2.957
_exptl_absorpt_coefficient_mu 10.171
_exptl_absorpt_correction_T_max 0.4967
_exptl_absorpt_correction_T_min 0.3107
_exptl_absorpt_correction_type multi-scan
_exptl_absorpt_process_details 'CrysAlisRED; Oxford Diffraction, 2010.'
_exptl_crystal_colour yellow
_exptl_crystal_density_diffrn 2.281
_exptl_crystal_density_method 'not measured'
_exptl_crystal_description block
_exptl_crystal_F_000 1192
_exptl_crystal_size_max 0.15
_exptl_crystal_size_mid 0.10
_exptl_crystal_size_min 0.08
_refine_diff_density_max 1.425
_refine_diff_density_min -1.251
_refine_diff_density_rms 0.163
_refine_ls_extinction_coef .
_refine_ls_extinction_method none
_refine_ls_goodness_of_fit_ref 1.060
_refine_ls_hydrogen_treatment mixed
_refine_ls_matrix_type full
_refine_ls_number_parameters 178
_refine_ls_number_reflns 4609
_refine_ls_number_restraints 1
_refine_ls_restrained_S_all 1.060
_refine_ls_R_factor_all 0.0543
_refine_ls_R_factor_gt 0.0398
_refine_ls_shift/su_max 0.001
_refine_ls_shift/su_mean 0.000
_refine_ls_structure_factor_coef Fsqd
_refine_ls_weighting_details 'w=1/[\s^2^(Fo^2^)+(0.0314P)^2^+5.4640P] where P=(Fo^2^+2Fc^2^)/3'
_refine_ls_weighting_scheme calc
_refine_ls_wR_factor_gt 0.0860
_refine_ls_wR_factor_ref 0.0935
_reflns_Friedel_coverage 0.000
_reflns_Friedel_fraction_full .
_reflns_Friedel_fraction_max .
_reflns_number_gt 3736
_reflns_number_total 4609
_reflns_threshold_expression 'I > 2\s(I)'
_cod_data_source_file ICA-2018-483-218.cif
_cod_data_source_block 30a
_cod_original_sg_symbol_H-M 'P 21/c'
_cod_database_code 1563910
_shelx_shelxl_version_number 2018/1
_shelx_space_group_comment
;
The symmetry employed for this shelxl refinement is uniquely defined
by the following loop, which should always be used as a source of
symmetry information in preference to the above space-group names.
They are only intended as comments.
;

loop_
_space_group_symop_operation_xyz
'x, y, z'
'-x, y+1/2, -z+1/2'
'-x, -y, -z'
'x, -y-1/2, z-1/2'

loop_
_atom_site_label
_atom_site_type_symbol
_atom_site_fract_x
_atom_site_fract_y
_atom_site_fract_z
_atom_site_U_iso_or_equiv
_atom_site_adp_type
_atom_site_occupancy
_atom_site_site_symmetry_order
_atom_site_calc_flag
_atom_site_refinement_flags_posn
_atom_site_refinement_flags_adp
_atom_site_refinement_flags_occupancy
_atom_site_disorder_assembly
_atom_site_disorder_group
Te1 Te 0.76435(2) 0.51049(4) 0.61778(2) 0.02003(9) Uani 1 1 d . . . . .
Br1 Br 0.83131(4) 0.80532(8) 0.59691(5) 0.04133(16) Uani 1 1 d . . . . .
Br2 Br 0.81321(3) 0.52675(8) 0.80575(4) 0.03213(14) Uani 1 1 d . . . . .
Br3 Br 0.71205(4) 0.19872(8) 0.64032(4) 0.03545(15) Uani 1 1 d . . . . .
Br4 Br 0.56396(4) 0.80078(8) 0.14720(4) 0.03587(15) Uani 1 1 d . . . . .
N1 N 0.7420(2) 0.4827(5) 0.4393(3) 0.0208(9) Uani 1 1 d . . . . .
N2 N 0.5710(2) 0.7930(6) 0.3725(3) 0.0224(9) Uani 1 1 d D . . . .
H2NA H 0.571(3) 0.799(8) 0.3115(17) 0.027 Uiso 1 1 d D U . . .
C1 C 0.8691(3) 0.3897(7) 0.5941(4) 0.0240(11) Uani 1 1 d . . . . .
C2 C 0.9208(3) 0.3107(8) 0.6682(4) 0.0375(15) Uani 1 1 d . . . . .
H2 H 0.912130 0.312976 0.732773 0.045 Uiso 1 1 calc R U . . .
C3 C 0.9872(4) 0.2261(10) 0.6472(5) 0.0461(17) Uani 1 1 d . . . . .
H3 H 1.023867 0.169985 0.697763 0.055 Uiso 1 1 calc R U . . .
C4 C 0.9990(3) 0.2244(9) 0.5544(5) 0.0384(15) Uani 1 1 d . . . . .
H4 H 1.044303 0.168174 0.540695 0.046 Uiso 1 1 calc R U . . .
C5 C 0.9456(3) 0.3038(8) 0.4797(4) 0.0335(13) Uani 1 1 d . . . . .
H5 H 0.953808 0.299459 0.414984 0.040 Uiso 1 1 calc R U . . .
C6 C 0.8798(3) 0.3904(7) 0.4994(4) 0.0262(11) Uani 1 1 d . . . . .
C7 C 0.8238(3) 0.4852(8) 0.4202(4) 0.0286(12) Uani 1 1 d . . . . .
H7A H 0.842290 0.603155 0.418281 0.034 Uiso 1 1 calc R U . . .
H7B H 0.823473 0.432625 0.356252 0.034 Uiso 1 1 calc R U . . .
C8 C 0.6949(3) 0.6234(7) 0.3866(4) 0.0245(11) Uani 1 1 d . . . . .
H8A H 0.690819 0.609340 0.315682 0.029 Uiso 1 1 calc R U . . .
H8B H 0.723051 0.730968 0.406677 0.029 Uiso 1 1 calc R U . . .
C9 C 0.6115(3) 0.6311(7) 0.4072(4) 0.0228(10) Uani 1 1 d . . . . .
H9A H 0.579240 0.535858 0.374092 0.027 Uiso 1 1 calc R U . . .
H9B H 0.615063 0.619545 0.478167 0.027 Uiso 1 1 calc R U . . .
C10 C 0.4855(3) 0.7868(8) 0.3746(4) 0.0295(12) Uani 1 1 d . . . . .
H10A H 0.479699 0.772619 0.442062 0.044 Uiso 1 1 calc R U . . .
H10B H 0.460258 0.691583 0.335206 0.044 Uiso 1 1 calc R U . . .
H10C H 0.459621 0.891905 0.348070 0.044 Uiso 1 1 calc R U . . .
C11 C 0.6092(4) 0.9425(8) 0.4256(5) 0.0363(14) Uani 1 1 d . . . . .
H11A H 0.578740 1.043599 0.400571 0.054 Uiso 1 1 calc R U . . .
H11B H 0.664136 0.953026 0.416180 0.054 Uiso 1 1 calc R U . . .
H11C H 0.610216 0.930020 0.495243 0.054 Uiso 1 1 calc R U . . .
C12 C 0.7029(3) 0.3190(7) 0.4086(4) 0.0296(12) Uani 1 1 d . . . . .
H12A H 0.653027 0.310634 0.432023 0.044 Uiso 1 1 calc R U . . .
H12B H 0.738803 0.226877 0.436333 0.044 Uiso 1 1 calc R U . . .
H12C H 0.690867 0.311203 0.337327 0.044 Uiso 1 1 calc R U . . .

loop_
_atom_site_aniso_label
_atom_site_aniso_U_11
_atom_site_aniso_U_22
_atom_site_aniso_U_33
_atom_site_aniso_U_23
_atom_site_aniso_U_13
_atom_site_aniso_U_12
Te1 0.01643(16) 0.02569(18) 0.01873(16) -0.00111(13) 0.00549(11) 0.00285(12)
Br1 0.0490(4) 0.0291(3) 0.0486(4) -0.0029(3) 0.0164(3) -0.0053(3)
Br2 0.0274(3) 0.0445(4) 0.0242(3) -0.0071(2) 0.0050(2) -0.0043(2)
Br3 0.0352(3) 0.0378(4) 0.0341(3) -0.0013(3) 0.0091(2) -0.0076(2)
Br4 0.0448(4) 0.0459(4) 0.0181(3) 0.0010(2) 0.0096(2) 0.0007(3)
N1 0.022(2) 0.024(2) 0.017(2) 0.0000(17) 0.0065(16) 0.0016(17)
N2 0.022(2) 0.028(2) 0.017(2) 0.0020(18) 0.0022(16) 0.0011(17)
C1 0.018(3) 0.028(3) 0.028(3) -0.005(2) 0.0093(19) 0.001(2)
C2 0.027(3) 0.053(4) 0.033(3) 0.002(3) 0.007(2) 0.016(3)
C3 0.024(3) 0.067(5) 0.047(4) 0.002(4) 0.005(3) 0.019(3)
C4 0.023(3) 0.048(4) 0.045(4) -0.007(3) 0.010(2) 0.011(3)
C5 0.024(3) 0.043(4) 0.036(3) -0.010(3) 0.011(2) -0.001(2)
C6 0.018(3) 0.033(3) 0.029(3) -0.003(2) 0.007(2) 0.001(2)
C7 0.024(3) 0.042(3) 0.023(3) 0.001(2) 0.012(2) 0.001(2)
C8 0.020(3) 0.030(3) 0.023(3) 0.005(2) 0.0061(19) 0.005(2)
C9 0.025(3) 0.025(3) 0.019(2) 0.004(2) 0.0055(19) 0.000(2)
C10 0.019(3) 0.037(3) 0.034(3) 0.003(3) 0.006(2) 0.004(2)
C11 0.034(3) 0.026(3) 0.047(4) -0.003(3) 0.006(3) -0.001(2)
C12 0.032(3) 0.029(3) 0.025(3) -0.003(2) 0.000(2) 0.003(2)

loop_
_atom_type_symbol
_atom_type_description
_atom_type_scat_dispersion_real
_atom_type_scat_dispersion_imag
_atom_type_scat_source
C C 0.0033 0.0016 'International Tables Vol C Tables 4.2.6.8 and 6.1.1.4'
H H 0.0000 0.0000 'International Tables Vol C Tables 4.2.6.8 and 6.1.1.4'
N N 0.0061 0.0033 'International Tables Vol C Tables 4.2.6.8 and 6.1.1.4'
Br Br -0.2901 2.4595 'International Tables Vol C Tables 4.2.6.8 and 6.1.1.4'
Te Te -0.5308 1.6751 'International Tables Vol C Tables 4.2.6.8 and 6.1.1.4'

loop_
_geom_angle_atom_site_label_1
_geom_angle_atom_site_label_2
_geom_angle_atom_site_label_3
_geom_angle
_geom_angle_site_symmetry_1
_geom_angle_site_symmetry_3
C1 Te1 N1 75.54(17) . .
C1 Te1 Br2 94.87(15) . .
N1 Te1 Br2 170.15(10) . .
C1 Te1 Br1 88.94(15) . .
N1 Te1 Br1 86.68(10) . .
Br2 Te1 Br1 90.96(2) . .
C1 Te1 Br3 85.18(15) . .
N1 Te1 Br3 93.18(10) . .
Br2 Te1 Br3 88.16(2) . .
Br1 Te1 Br3 173.97(2) . .
C8 N1 C7 109.5(4) . .
C8 N1 C12 110.7(4) . .
C7 N1 C12 110.2(4) . .
C8 N1 Te1 112.9(3) . .
C7 N1 Te1 103.8(3) . .
C12 N1 Te1 109.6(3) . .
C10 N2 C11 110.5(4) . .
C10 N2 C9 111.0(4) . .
C11 N2 C9 113.8(4) . .
C10 N2 H2NA 104(4) . .
C11 N2 H2NA 111(4) . .
C9 N2 H2NA 106(4) . .
C2 C1 C6 122.5(5) . .
C2 C1 Te1 121.2(4) . .
C6 C1 Te1 116.2(4) . .
C1 C2 C3 118.7(6) . .
C1 C2 H2 120.7 . .
C3 C2 H2 120.7 . .
C4 C3 C2 119.9(6) . .
C4 C3 H3 120.0 . .
C2 C3 H3 120.0 . .
C3 C4 C5 120.8(5) . .
C3 C4 H4 119.6 . .
C5 C4 H4 119.6 . .
C4 C5 C6 120.1(5) . .
C4 C5 H5 119.9 . .
C6 C5 H5 119.9 . .
C1 C6 C5 118.0(5) . .
C1 C6 C7 121.2(5) . .
C5 C6 C7 120.8(5) . .
N1 C7 C6 109.6(4) . .
N1 C7 H7A 109.7 . .
C6 C7 H7A 109.7 . .
N1 C7 H7B 109.7 . .
C6 C7 H7B 109.7 . .
H7A C7 H7B 108.2 . .
N1 C8 C9 111.6(4) . .
N1 C8 H8A 109.3 . .
C9 C8 H8A 109.3 . .
N1 C8 H8B 109.3 . .
C9 C8 H8B 109.3 . .
H8A C8 H8B 108.0 . .
N2 C9 C8 111.2(4) . .
N2 C9 H9A 109.4 . .
C8 C9 H9A 109.4 . .
N2 C9 H9B 109.4 . .
C8 C9 H9B 109.4 . .
H9A C9 H9B 108.0 . .
N2 C10 H10A 109.5 . .
N2 C10 H10B 109.5 . .
H10A C10 H10B 109.5 . .
N2 C10 H10C 109.5 . .
H10A C10 H10C 109.5 . .
H10B C10 H10C 109.5 . .
N2 C11 H11A 109.5 . .
N2 C11 H11B 109.5 . .
H11A C11 H11B 109.5 . .
N2 C11 H11C 109.5 . .
H11A C11 H11C 109.5 . .
H11B C11 H11C 109.5 . .
N1 C12 H12A 109.5 . .
N1 C12 H12B 109.5 . .
H12A C12 H12B 109.5 . .
N1 C12 H12C 109.5 . .
H12A C12 H12C 109.5 . .
H12B C12 H12C 109.5 . .

loop_
_geom_bond_atom_site_label_1
_geom_bond_atom_site_label_2
_geom_bond_distance
_geom_bond_site_symmetry_2
Te1 C1 2.122(5) .
Te1 N1 2.463(4) .
Te1 Br2 2.5946(6) .
Te1 Br1 2.6493(7) .
Te1 Br3 2.6731(7) .
N1 C8 1.478(6) .
N1 C7 1.481(6) .
N1 C12 1.482(7) .
N2 C10 1.470(6) .
N2 C11 1.477(7) .
N2 C9 1.491(7) .
N2 H2NA 0.859(19) .
C1 C2 1.364(8) .
C1 C6 1.381(7) .
C2 C3 1.405(8) .
C2 H2 0.9500 .
C3 C4 1.362(9) .
C3 H3 0.9500 .
C4 C5 1.384(9) .
C4 H4 0.9500 .
C5 C6 1.397(7) .
C5 H5 0.9500 .
C6 C7 1.503(8) .
C7 H7A 0.9900 .
C7 H7B 0.9900 .
C8 C9 1.518(7) .
C8 H8A 0.9900 .
C8 H8B 0.9900 .
C9 H9A 0.9900 .
C9 H9B 0.9900 .
C10 H10A 0.9800 .
C10 H10B 0.9800 .
C10 H10C 0.9800 .
C11 H11A 0.9800 .
C11 H11B 0.9800 .
C11 H11C 0.9800 .
C12 H12A 0.9800 .
C12 H12B 0.9800 .
C12 H12C 0.9800 .

loop_
_geom_hbond_atom_site_label_D
_geom_hbond_atom_site_label_H
_geom_hbond_atom_site_label_A
_geom_hbond_distance_DH
_geom_hbond_distance_HA
_geom_hbond_distance_DA
_geom_hbond_angle_DHA
_geom_hbond_site_symmetry_A
_geom_hbond_publ_flag
N2 H2NA Br4 0.859(19) 2.28(2) 3.141(4) 175(5) . yes
C7 H7A Br1 0.99 3.02 3.534(6) 113.7 . yes
C8 H8B Br1 0.99 2.96 3.643(6) 126.8 . yes
C8 H8B Br2 0.99 3.01 3.753(5) 133.2 4_575 yes
C9 H9A Br4 0.99 3.04 3.934(5) 150.4 2_645 yes
C9 H9B Br4 0.99 2.77 3.675(5) 151.5 4_576 yes
C10 H10A Br4 0.98 2.99 3.837(6) 145.7 4_576 yes
C11 H11C Br4 0.98 3.04 3.881(7) 144.1 4_576 yes
C12 H12C Br3 0.98 2.87 3.809(6) 161.0 4_565 yes

loop_
_geom_torsion_atom_site_label_1
_geom_torsion_atom_site_label_2
_geom_torsion_atom_site_label_3
_geom_torsion_atom_site_label_4
_geom_torsion
_geom_torsion_site_symmetry_1
_geom_torsion_site_symmetry_2
_geom_torsion_site_symmetry_3
_geom_torsion_site_symmetry_4
C6 C1 C2 C3 -0.4(10) . . . .
Te1 C1 C2 C3 177.0(5) . . . .
C1 C2 C3 C4 0.2(11) . . . .
C2 C3 C4 C5 -0.8(11) . . . .
C3 C4 C5 C6 1.5(10) . . . .
C2 C1 C6 C5 1.1(9) . . . .
Te1 C1 C6 C5 -176.4(4) . . . .
C2 C1 C6 C7 -177.1(6) . . . .
Te1 C1 C6 C7 5.3(7) . . . .
C4 C5 C6 C1 -1.7(9) . . . .
C4 C5 C6 C7 176.6(6) . . . .
C8 N1 C7 C6 158.7(4) . . . .
C12 N1 C7 C6 -79.3(5) . . . .
Te1 N1 C7 C6 37.9(5) . . . .
C1 C6 C7 N1 -33.1(7) . . . .
C5 C6 C7 N1 148.7(5) . . . .
C7 N1 C8 C9 -177.6(4) . . . .
C12 N1 C8 C9 60.7(5) . . . .
Te1 N1 C8 C9 -62.5(5) . . . .
C10 N2 C9 C8 168.8(4) . . . .
C11 N2 C9 C8 -65.8(6) . . . .
N1 C8 C9 N2 167.4(4) . . . .
